data_1558858
loop_
_publ_author_name
'Zhu, Kaige KZ'
'Kamochi, Kosuke KK'
'Kodama, Takuya'
'Tobisu, Mamoru'
'Amaya, Toru'

_publ_section_title
;
 Chiral cyclic [n]spirobifluorenylenes: carbon nanorings consisting of
 helically arranged quaterphenyl rods illustrating partial units of woven
 patterns
;
_journal_name_full 'Chemical Science'
_journal_paper_doi 10.1039/D0SC02452J
_journal_year 2020
_chemical_absolute_configuration syn
_chemical_formula_moiety 'C50 H28'
_chemical_formula_sum 'C50 H28'
_chemical_formula_weight 628.72
_space_group_crystal_system orthorhombic
_space_group_IT_number 20
_space_group_name_Hall 'C 2c 2'
_space_group_name_H-M_alt 'C 2 2 21'
_atom_sites_solution_hydrogens geom
_audit_block_doi 10.5517/ccdc.csd.cc24v72b
_audit_creation_date 2020-08-07
_audit_creation_method
;
Olex2 1.2
(compiled 2018.05.29 svn.r3508 for OlexSys, GUI svn.r5506)
;
_audit_update_record
;
2020-08-13 deposited with the CCDC.	2020-08-14 downloaded from the CCDC.
;
_cell_angle_alpha 90
_cell_angle_beta 90
_cell_angle_gamma 90
_cell_formula_units_Z 8
_cell_length_a 11.6264(2)
_cell_length_b 30.0390(4)
_cell_length_c 26.9101(4)
_cell_measurement_reflns_used 16823
_cell_measurement_temperature 123
_cell_measurement_theta_max 73.8010
_cell_measurement_theta_min 3.3460
_cell_volume 9398.2(2)
_computing_cell_refinement 'CrysAlisPro 1.171.40.43a (Rigaku OD, 2019)'
_computing_data_collection 'CrysAlisPro 1.171.40.43a (Rigaku OD, 2019)'
_computing_data_reduction 'CrysAlisPro 1.171.40.43a (Rigaku OD, 2019)'
_computing_molecular_graphics 'Olex2 (Dolomanov et al., 2009)'
_computing_publication_material 'Olex2 (Dolomanov et al., 2009)'
_computing_structure_refinement 'ShelXL (Sheldrick, 2015)'
_computing_structure_solution 'ShelXT (Sheldrick, 2015)'
_diffrn_ambient_temperature 123
_diffrn_detector_area_resol_mean 10.0000
_diffrn_detector_type HyPix
_diffrn_measured_fraction_theta_full 0.999
_diffrn_measured_fraction_theta_max 0.988
_diffrn_measurement_details
;
List of Runs (angles in degrees, time in seconds):

  # Type    Start    End  Width  t~exp~   \w     \q     \k     \f   Frames
#--------------------------------------------------------------------------
  1  \w    -44.00  31.00   0.50    2.99    --  -42.93  76.00 -61.00  150
  2  \w     74.00 115.00   0.50    2.99    --   42.93 125.00  30.00   82
  3  \w     72.00 106.00   0.50    2.99    --   42.93 125.00 -30.00   68
  4  \w     22.00  91.00   0.50    2.99    --   42.93  57.00-150.00  138
  5  \w    -86.00 -32.00   0.50   11.97    -- -106.00  76.00 -61.00  108
  6  \w    -84.00 -28.00   0.50   11.97    -- -106.00  37.00 -90.00  112
  7  \w    -95.00 -34.00   0.50   11.97    -- -106.00 125.00 -30.00  122
  8  \w    -89.00 -32.00   0.50   11.97    -- -106.00 125.00-120.00  114
  9  \w   -104.00 -74.00   0.50   11.97    -- -106.00 122.00-177.00   60
 10  \w   -135.00 -34.00   0.50   11.97    -- -106.00  77.00-150.00  202
 11  \w   -117.00 -36.00   0.50   11.97    -- -106.00 125.00   0.00  162
 12  \w   -118.00 -84.00   0.50   11.97    -- -106.00 151.00 -16.00   68
 13  \w   -128.00 -90.00   0.50   11.97    -- -106.00  37.00 -90.00   76
 14  \w   -177.00 -98.00   0.50   11.97    -- -106.00 -45.00 -32.00  158
 15  \w   -110.00 -85.00   0.50   11.97    -- -106.00 -99.00-120.00   50
 16  \w   -116.00 -53.00   0.50    2.99    --  -42.93-151.00 -60.00  126
 17  \w   -135.00-105.00   0.50   11.97    -- -106.00 -99.00  30.00   60
 18  \w   -177.00-148.00   0.50   11.97    -- -106.00 -37.00  30.00   58
 19  \w   -174.00 -92.00   0.50   11.97    -- -106.00-125.00-120.00  164
;
_diffrn_measurement_device 'four-circle diffractometer'
_diffrn_measurement_device_type 'XtaLAB Synergy, Single source at offset/far, HyPix'
_diffrn_measurement_method '\w scans'
_diffrn_radiation_type CuK\a
_diffrn_radiation_wavelength 1.54184
_diffrn_reflns_av_R_equivalents 0.0327
_diffrn_reflns_av_unetI/netI 0.0282
_diffrn_reflns_Laue_measured_fraction_full 0.999
_diffrn_reflns_Laue_measured_fraction_max 0.988
_diffrn_reflns_limit_h_max 14
_diffrn_reflns_limit_h_min -13
_diffrn_reflns_limit_k_max 29
_diffrn_reflns_limit_k_min -37
_diffrn_reflns_limit_l_max 33
_diffrn_reflns_limit_l_min -31
_diffrn_reflns_number 30382
_diffrn_reflns_point_group_measured_fraction_full 0.998
_diffrn_reflns_point_group_measured_fraction_max 0.977
_diffrn_reflns_theta_full 67.684
_diffrn_reflns_theta_max 74.259
_diffrn_reflns_theta_min 3.285
_exptl_absorpt_coefficient_mu 0.384
_exptl_absorpt_correction_T_max 1.00000
_exptl_absorpt_correction_T_min 0.46896
_exptl_absorpt_correction_type multi-scan
_exptl_absorpt_process_details
;
CrysAlisPro 1.171.40.43a (Rigaku Oxford Diffraction, 2019)
Empirical absorption correction using spherical harmonics,
 implemented in SCALE3 ABSPACK scaling algorithm.
;
_exptl_crystal_colour colourless
_exptl_crystal_colour_primary colourless
_exptl_crystal_density_diffrn 0.889
_exptl_crystal_description block
_exptl_crystal_F_000 2624
_exptl_crystal_recrystallization_method 'Re-crystallisation from solvent: CH2Cl2 and MeOH'
_exptl_crystal_size_max 0.161
_exptl_crystal_size_mid 0.125
_exptl_crystal_size_min 0.067
_refine_diff_density_max 0.270
_refine_diff_density_min -0.228
_refine_diff_density_rms 0.054
_refine_ls_abs_structure_details
;
 Flack x determined using 3350 quotients [(I+)-(I-)]/[(I+)+(I-)]
 (Parsons, Flack and Wagner, Acta Cryst. B69 (2013) 249-259).
;
_refine_ls_abs_structure_Flack 4.51(16)
_refine_ls_extinction_method none
_refine_ls_goodness_of_fit_ref 1.043
_refine_ls_hydrogen_treatment constr
_refine_ls_matrix_type full
_refine_ls_number_parameters 451
_refine_ls_number_reflns 9367
_refine_ls_number_restraints 0
_refine_ls_restrained_S_all 1.043
_refine_ls_R_factor_all 0.0678
_refine_ls_R_factor_gt 0.0619
_refine_ls_shift/su_max 0.000
_refine_ls_shift/su_mean 0.000
_refine_ls_structure_factor_coef Fsqd
_refine_ls_weighting_details 'w=1/[\s^2^(Fo^2^)+(0.1282P)^2^+5.2459P] where P=(Fo^2^+2Fc^2^)/3'
_refine_ls_weighting_scheme calc
_refine_ls_wR_factor_gt 0.1934
_refine_ls_wR_factor_ref 0.1999
_reflns_Friedel_coverage 0.812
_reflns_Friedel_fraction_full 0.996
_reflns_Friedel_fraction_max 0.965
_reflns_number_gt 8305
_reflns_number_total 9367
_reflns_threshold_expression 'I > 2\s(I)'
_cod_data_source_file d0sc02452j2.cif
_cod_data_source_block 190426_kz_ssss
_cod_database_code 1558858
_shelx_shelxl_version_number 2018/3
_shelx_space_group_comment
;
The symmetry employed for this shelxl refinement is uniquely defined
by the following loop, which should always be used as a source of
symmetry information in preference to the above space-group names.
They are only intended as comments.
;
_olex2_refinement_description
;
1. Fixed Uiso
 At 1.2 times of:
  All C(H) groups
2.a Aromatic/amide H refined with riding coordinates:
 C008(H008), C00A(H00A), C00G(H00G), C00M(H00M), C00P(H00P), C00R(H00R),
 C00T(H00T), C00V(H00V), C00W(H00W), C00X(H00X), C00Y(H00Y), C00Z(H00Z),
 C010(H010), C011(H011), C012(H012), C013(H013), C014(H014), C016(H016),
 C018(H018), C019(H019), C01A(H01A), C01B(H01B), C01C(H01C), C01D(H01D),
 C01E(H01E), C01F(H01F), C01H(H01H), C01I(H01I)
;
_olex2_submission_special_instructions 'No special instructions were received'
_oxdiff_exptl_absorpt_empirical_details
;
Empirical correction (ABSPACK) includes:
- Absorption correction using spherical harmonics
- Frame scaling
;

loop_
_space_group_symop_operation_xyz
'x, y, z'
'-x, -y, z+1/2'
'-x, y, -z+1/2'
'x, -y, -z'
'x+1/2, y+1/2, z'
'-x+1/2, -y+1/2, z+1/2'
'-x+1/2, y+1/2, -z+1/2'
'x+1/2, -y+1/2, -z'

loop_
_atom_site_label
_atom_site_type_symbol
_atom_site_fract_x
_atom_site_fract_y
_atom_site_fract_z
_atom_site_U_iso_or_equiv
_atom_site_adp_type
_atom_site_occupancy
_atom_site_site_symmetry_order
_atom_site_calc_flag
_atom_site_refinement_flags_posn
_atom_site_refinement_flags_adp
_atom_site_refinement_flags_occupancy
_atom_site_disorder_assembly
_atom_site_disorder_group
C003 C 0.4792(3) 0.74197(12) 0.61986(14) 0.0466(8) Uani 1 1 d . . . . .
C005 C 0.2808(3) 0.65517(10) 0.61942(14) 0.0403(7) Uani 1 1 d . . . . .
C006 C 0.3898(3) 0.72256(11) 0.64749(14) 0.0421(7) Uani 1 1 d . . . . .
C007 C 0.3375(3) 0.72120(10) 0.56342(14) 0.0415(7) Uani 1 1 d . . . . .
C008 C 0.3604(3) 0.62250(10) 0.60759(14) 0.0410(7) Uani 1 1 d . . . . .
H008 H 0.431257 0.630210 0.594042 0.049 Uiso 1 1 calc R . . . .
C009 C 0.4378(3) 0.41279(10) 0.58994(14) 0.0403(7) Uani 1 1 d . . . . .
C00A C 0.3977(3) 0.72130(11) 0.69926(14) 0.0432(7) Uani 1 1 d . . . . .
H00A H 0.337375 0.709629 0.717877 0.052 Uiso 1 1 calc R . . . .
C00B C 0.3331(3) 0.57783(11) 0.61624(16) 0.0451(8) Uani 1 1 d . . . . .
C00C C 0.4191(3) 0.39456(11) 0.64283(14) 0.0461(8) Uani 1 1 d . . . . .
C00D C 0.2946(3) 0.70605(10) 0.61475(14) 0.0392(7) Uani 1 1 d . . . . .
C00E C 0.4432(4) 0.74180(13) 0.56717(14) 0.0502(9) Uani 1 1 d . . . . .
C00F C 0.1761(3) 0.72177(12) 0.63205(15) 0.0446(8) Uani 1 1 d . . . . .
C00G C 0.4958(3) 0.39505(10) 0.68263(13) 0.0433(8) Uani 1 1 d . . . . .
H00G H 0.569186 0.407056 0.679553 0.052 Uiso 1 1 calc R . . . .
C00H C 0.4969(3) 0.73769(10) 0.72344(14) 0.0442(8) Uani 1 1 d . . . . .
C00I C 0.2506(3) 0.38053(12) 0.59828(16) 0.0507(9) Uani 1 1 d . . . . .
C00J C 0.4568(3) 0.46300(11) 0.59039(14) 0.0425(7) Uani 1 1 d . . . . .
C00K C 0.3098(3) 0.37692(12) 0.64842(15) 0.0482(8) Uani 1 1 d . . . . .
C00L C 0.4570(4) 0.37647(12) 0.72786(15) 0.0513(9) Uani 1 1 d . . . . .
C00M C 0.2809(4) 0.71611(12) 0.51873(15) 0.0480(8) Uani 1 1 d . . . . .
H00M H 0.210155 0.701717 0.517004 0.058 Uiso 1 1 calc R . . . .
C00N C 0.4162(3) 0.54158(11) 0.60132(16) 0.0485(9) Uani 1 1 d . . . . .
C00O C 0.3243(3) 0.40040(11) 0.56473(15) 0.0444(8) Uani 1 1 d . . . . .
C00P C 0.3847(3) 0.49591(11) 0.60648(14) 0.0440(8) Uani 1 1 d . . . . .
H00P H 0.314511 0.488478 0.620876 0.053 Uiso 1 1 calc R . . . .
C00Q C 0.1739(4) 0.64475(13) 0.6389(2) 0.0585(10) Uani 1 1 d . . . . .
C00R C 0.1838(4) 0.39392(14) 0.50180(18) 0.0585(10) Uani 1 1 d . . . . .
H00R H 0.162398 0.397674 0.468769 0.070 Uiso 1 1 calc R . . . .
C00S C 0.1073(3) 0.68580(12) 0.64815(18) 0.0541(10) Uani 1 1 d . . . . .
C00T C 0.1368(3) 0.76477(12) 0.63703(15) 0.0475(8) Uani 1 1 d . . . . .
H00T H 0.183624 0.788452 0.627723 0.057 Uiso 1 1 calc R . . . .
C00U C 0.5655(3) 0.47348(12) 0.5726(2) 0.0580(11) Uani 1 1 d . . . . .
C00V C 0.5871(4) 0.75408(13) 0.69347(16) 0.0532(9) Uani 1 1 d . . . . .
H00V H 0.654254 0.763628 0.708960 0.064 Uiso 1 1 calc R . . . .
C00W C 0.3514(4) 0.35973(14) 0.73368(17) 0.0590(10) Uani 1 1 d . . . . .
H00W H 0.329205 0.348252 0.764312 0.071 Uiso 1 1 calc R . . . .
C00X C 0.2732(4) 0.35943(15) 0.69336(17) 0.0556(10) Uani 1 1 d . . . . .
H00X H 0.199509 0.347830 0.696937 0.067 Uiso 1 1 calc R . . . .
C00Y C 0.5809(4) 0.75656(15) 0.64362(17) 0.0582(10) Uani 1 1 d . . . . .
H00Y H 0.642213 0.767649 0.625187 0.070 Uiso 1 1 calc R . . . .
C00Z C 0.4393(4) 0.75545(15) 0.47987(16) 0.0584(10) Uani 1 1 d . . . . .
H00Z H 0.472238 0.767952 0.451630 0.070 Uiso 1 1 calc R . . . .
C010 C 0.1415(4) 0.36765(15) 0.58351(18) 0.0585(10) Uani 1 1 d . . . . .
H010 H 0.091283 0.354377 0.605970 0.070 Uiso 1 1 calc R . . . .
C011 C 0.5755(4) 0.35337(13) 0.55255(17) 0.0546(10) Uani 1 1 d . . . . .
H011 H 0.522955 0.330595 0.558284 0.066 Uiso 1 1 calc R . . . .
C012 C 0.1079(4) 0.37494(16) 0.53419(18) 0.0625(11) Uani 1 1 d . . . . .
H012 H 0.034639 0.366917 0.523610 0.075 Uiso 1 1 calc R . . . .
C013 C 0.0266(4) 0.77305(14) 0.65604(18) 0.0621(11) Uani 1 1 d . . . . .
H013 H -0.001845 0.801912 0.658225 0.075 Uiso 1 1 calc R . . . .
C014 C 0.4946(4) 0.75868(16) 0.52535(16) 0.0589(10) Uani 1 1 d . . . . .
H014 H 0.566386 0.772234 0.527502 0.071 Uiso 1 1 calc R . . . .
C015 C 0.5500(3) 0.39729(12) 0.56559(15) 0.0484(8) Uani 1 1 d . . . . .
C016 C 0.3328(4) 0.73311(13) 0.47662(16) 0.0555(10) Uani 1 1 d . . . . .
H016 H 0.297225 0.729802 0.445885 0.067 Uiso 1 1 calc R . . . .
C017 C 0.6231(3) 0.43146(12) 0.55663(19) 0.0560(10) Uani 1 1 d . . . . .
C018 C 0.2925(4) 0.40781(13) 0.51705(17) 0.0535(9) Uani 1 1 d . . . . .
H018 H 0.342211 0.421860 0.494962 0.064 Uiso 1 1 calc R . . . .
C019 C 0.1476(3) 0.60055(13) 0.6496(2) 0.0745(16) Uani 1 1 d . . . . .
H019 H 0.077122 0.593108 0.663676 0.089 Uiso 1 1 calc R . . . .
C01A C -0.0020(5) 0.69303(16) 0.6675(3) 0.0795(16) Uani 1 1 d . . . . .
H01A H -0.048719 0.669500 0.677308 0.095 Uiso 1 1 calc R . . . .
C01B C 0.5226(4) 0.55089(12) 0.5824(2) 0.0730(15) Uani 1 1 d . . . . .
H01B H 0.544360 0.580472 0.578455 0.088 Uiso 1 1 calc R . . . .
C01C C 0.6794(5) 0.34478(18) 0.5312(2) 0.0797(16) Uani 1 1 d . . . . .
H01C H 0.699369 0.315820 0.522572 0.096 Uiso 1 1 calc R . . . .
C01D C 0.2274(4) 0.56802(14) 0.6392(2) 0.0742(15) Uani 1 1 d . . . . .
H01D H 0.210977 0.538666 0.647584 0.089 Uiso 1 1 calc R . . . .
C01E C -0.0385(4) 0.73711(15) 0.6714(2) 0.0717(14) Uani 1 1 d . . . . .
H01E H -0.110481 0.742617 0.685203 0.086 Uiso 1 1 calc R . . . .
C01F C 0.7285(5) 0.42375(19) 0.5353(3) 0.106(3) Uani 1 1 d . . . . .
H01F H 0.779546 0.447036 0.529618 0.128 Uiso 1 1 calc R . . . .
C01H C 0.5990(4) 0.51768(14) 0.5688(3) 0.091(2) Uani 1 1 d . . . . .
H01H H 0.672067 0.524931 0.557242 0.109 Uiso 1 1 calc R . . . .
C01I C 0.7570(4) 0.38039(17) 0.5223(3) 0.095(2) Uani 1 1 d . . . . .
H01I H 0.827876 0.374604 0.507603 0.114 Uiso 1 1 calc R . . . .

loop_
_atom_site_aniso_label
_atom_site_aniso_U_11
_atom_site_aniso_U_22
_atom_site_aniso_U_33
_atom_site_aniso_U_23
_atom_site_aniso_U_13
_atom_site_aniso_U_12
C003 0.050(2) 0.0407(18) 0.0495(19) -0.0065(15) -0.0029(16) -0.0153(16)
C005 0.0387(16) 0.0210(14) 0.061(2) -0.0063(13) -0.0064(14) 0.0047(12)
C006 0.0454(18) 0.0252(14) 0.0556(19) 0.0069(13) 0.0020(15) 0.0040(13)
C007 0.0438(18) 0.0221(13) 0.059(2) -0.0006(13) -0.0063(15) 0.0039(12)
C008 0.0420(17) 0.0240(14) 0.0569(19) -0.0023(13) -0.0050(14) 0.0065(13)
C009 0.0423(17) 0.0199(13) 0.059(2) -0.0037(13) -0.0011(15) 0.0014(12)
C00A 0.0447(18) 0.0309(16) 0.0539(19) 0.0112(14) -0.0033(15) -0.0043(13)
C00B 0.0365(16) 0.0273(15) 0.072(2) -0.0074(14) 0.0030(16) 0.0056(13)
C00C 0.055(2) 0.0276(15) 0.056(2) -0.0032(14) -0.0019(16) 0.0086(14)
C00D 0.0381(16) 0.0247(14) 0.0548(19) -0.0009(13) -0.0004(14) 0.0032(12)
C00E 0.066(2) 0.0362(17) 0.0482(19) -0.0085(15) 0.0046(17) -0.0045(17)
C00F 0.0391(17) 0.0360(17) 0.059(2) -0.0035(15) -0.0061(15) -0.0002(14)
C00G 0.0486(18) 0.0229(13) 0.058(2) -0.0047(13) -0.0028(15) -0.0009(13)
C00H 0.0507(19) 0.0230(14) 0.059(2) 0.0021(13) -0.0031(15) -0.0025(14)
C00I 0.051(2) 0.0347(17) 0.067(2) -0.0073(16) -0.0110(18) 0.0038(15)
C00J 0.0413(17) 0.0341(17) 0.0520(19) -0.0048(14) -0.0061(14) 0.0016(13)
C00K 0.051(2) 0.0364(17) 0.057(2) -0.0089(15) 0.0024(16) -0.0014(15)
C00L 0.061(2) 0.0297(16) 0.063(2) -0.0010(15) -0.0052(19) 0.0078(16)
C00M 0.052(2) 0.0357(17) 0.056(2) 0.0037(15) -0.0102(16) 0.0056(15)
C00N 0.0398(18) 0.0263(16) 0.079(3) -0.0071(16) -0.0033(17) 0.0006(13)
C00O 0.0432(18) 0.0261(14) 0.064(2) -0.0048(14) -0.0015(16) 0.0083(13)
C00P 0.0422(17) 0.0285(16) 0.061(2) -0.0020(14) -0.0050(15) -0.0034(13)
C00Q 0.0451(19) 0.0359(19) 0.095(3) -0.0045(19) 0.004(2) -0.0008(16)
C00R 0.061(2) 0.047(2) 0.068(2) -0.0147(18) -0.012(2) 0.0092(19)
C00S 0.0396(18) 0.0295(17) 0.093(3) -0.0039(17) 0.0061(18) 0.0027(14)
C00T 0.0474(19) 0.0296(16) 0.065(2) -0.0053(15) -0.0005(16) -0.0016(14)
C00U 0.0384(18) 0.0280(17) 0.108(3) -0.0118(19) -0.0049(19) -0.0026(15)
C00V 0.051(2) 0.0420(19) 0.066(2) -0.0041(17) -0.0084(18) -0.0151(17)
C00W 0.074(3) 0.043(2) 0.060(2) 0.0011(17) 0.009(2) -0.0047(19)
C00X 0.0411(18) 0.057(2) 0.069(2) 0.0003(19) 0.0061(17) -0.0063(17)
C00Y 0.058(2) 0.053(2) 0.063(2) -0.0011(19) -0.0035(19) -0.021(2)
C00Z 0.073(3) 0.054(2) 0.049(2) -0.0095(18) 0.0097(19) -0.005(2)
C010 0.044(2) 0.055(2) 0.077(3) -0.011(2) 0.0025(19) -0.0133(17)
C011 0.062(2) 0.0308(17) 0.071(3) 0.0000(16) 0.0078(19) 0.0044(17)
C012 0.051(2) 0.059(3) 0.077(3) -0.009(2) -0.014(2) 0.003(2)
C013 0.063(3) 0.042(2) 0.082(3) -0.0088(19) 0.006(2) 0.0115(19)
C014 0.059(2) 0.064(3) 0.054(2) -0.0052(19) 0.0064(18) -0.016(2)
C015 0.048(2) 0.0352(18) 0.062(2) -0.0074(15) 0.0006(16) 0.0084(15)
C016 0.072(3) 0.0377(18) 0.057(2) -0.0103(16) -0.0013(19) 0.0091(18)
C017 0.0400(18) 0.0314(17) 0.096(3) -0.0083(18) -0.0111(19) 0.0057(15)
C018 0.059(2) 0.0323(17) 0.069(2) -0.0064(16) -0.0129(19) 0.0047(16)
C019 0.0358(19) 0.0321(19) 0.156(5) -0.005(2) 0.026(2) -0.0010(15)
C01A 0.059(3) 0.046(2) 0.134(5) -0.006(3) 0.020(3) 0.006(2)
C01B 0.040(2) 0.0255(17) 0.154(5) -0.008(2) 0.006(3) -0.0047(15)
C01C 0.067(3) 0.054(3) 0.118(4) -0.021(3) -0.008(3) 0.024(2)
C01D 0.064(3) 0.0302(19) 0.128(4) -0.003(2) 0.020(3) 0.0077(19)
C01E 0.052(2) 0.044(2) 0.119(4) -0.003(2) 0.028(3) 0.0130(18)
C01F 0.054(3) 0.056(3) 0.209(8) -0.043(4) 0.037(4) -0.008(2)
C01H 0.051(3) 0.030(2) 0.192(7) -0.029(3) 0.024(3) -0.0107(18)
C01I 0.048(2) 0.044(2) 0.192(7) -0.013(3) 0.031(3) 0.013(2)

loop_
_atom_type_symbol
_atom_type_description
_atom_type_scat_dispersion_real
_atom_type_scat_dispersion_imag
_atom_type_scat_source
C C 0.0181 0.0091 'International Tables Vol C Tables 4.2.6.8 and 6.1.1.4'
H H 0.0000 0.0000 'International Tables Vol C Tables 4.2.6.8 and 6.1.1.4'

loop_
_citation_id
_citation_doi
_citation_year
1 10.26434/chemrxiv.12005994 2020

loop_
_geom_angle_atom_site_label_1
_geom_angle_atom_site_label_2
_geom_angle_atom_site_label_3
_geom_angle
_geom_angle_site_symmetry_1
_geom_angle_site_symmetry_3
_geom_angle_publ_flag
C006 C003 C00E 107.3(3) . . ?
C006 C003 C00Y 120.5(3) . . ?
C00Y C003 C00E 132.2(4) . . ?
C008 C005 C00D 127.8(3) . . ?
C00Q C005 C008 121.8(3) . . ?
C00Q C005 C00D 110.4(3) . . ?
C003 C006 C00D 111.9(3) . . ?
C00A C006 C003 119.4(3) . . ?
C00A C006 C00D 128.7(3) . . ?
C00E C007 C00D 110.9(3) . . ?
C00M C007 C00D 126.6(3) . . ?
C00M C007 C00E 122.6(4) . . ?
C005 C008 C00B 119.3(3) . . ?
C00J C009 C00C 111.4(3) . . ?
C00J C009 C00O 111.7(3) . . ?
C00J C009 C015 100.4(3) . . ?
C00O C009 C00C 101.6(3) . . ?
C00O C009 C015 118.1(3) . . ?
C015 C009 C00C 114.0(3) . . ?
C006 C00A C00H 120.2(3) . . ?
C008 C00B C00N 120.1(3) . . ?
C008 C00B C01D 118.2(3) . . ?
C01D C00B C00N 121.7(3) . . ?
C00G C00C C009 128.0(3) . . ?
C00K C00C C009 111.4(3) . . ?
C00K C00C C00G 120.5(4) . . ?
C006 C00D C005 110.9(3) . . ?
C006 C00D C007 101.0(3) . . ?
C006 C00D C00F 112.6(3) . . ?
C007 C00D C005 113.6(3) . . ?
C00F C00D C005 100.8(3) . . ?
C00F C00D C007 118.3(3) . . ?
C007 C00E C003 108.9(3) . . ?
C014 C00E C003 131.5(4) . . ?
C014 C00E C007 119.6(4) . . ?
C00S C00F C00D 111.6(3) . . ?
C00T C00F C00D 128.2(3) . . ?
C00T C00F C00S 120.0(3) . . ?
C00C C00G C00L 117.0(4) . . ?
C00A C00H C00H 120.1(4) . 3_656 ?
C00V C00H C00A 117.7(3) . . ?
C00V C00H C00H 122.2(4) . 3_656 ?
C00O C00I C00K 109.3(3) . . ?
C00O C00I C010 120.1(4) . . ?
C010 C00I C00K 130.6(4) . . ?
C00P C00J C009 128.9(3) . . ?
C00P C00J C00U 120.3(3) . . ?
C00U C00J C009 110.7(3) . . ?
C00C C00K C00I 107.0(3) . . ?
C00X C00K C00C 121.4(4) . . ?
C00X C00K C00I 131.6(4) . . ?
C00G C00L C00L 117.1(4) . 3_656 ?
C00W C00L C00G 122.9(4) . . ?
C00W C00L C00L 120.0(5) . 3_656 ?
C007 C00M C016 117.7(4) . . ?
C00P C00N C00B 120.2(3) . . ?
C01B C00N C00B 122.1(3) . . ?
C01B C00N C00P 117.8(3) . . ?
C00I C00O C009 110.5(3) . . ?
C018 C00O C009 128.0(4) . . ?
C018 C00O C00I 121.5(4) . . ?
C00J C00P C00N 120.4(4) . . ?
C005 C00Q C00S 110.2(3) . . ?
C005 C00Q C019 119.4(4) . . ?
C019 C00Q C00S 130.2(4) . . ?
C012 C00R C018 121.6(4) . . ?
C00F C00S C00Q 106.8(3) . . ?
C01A C00S C00F 120.9(4) . . ?
C01A C00S C00Q 132.3(4) . . ?
C00F C00T C013 120.4(4) . . ?
C00J C00U C017 108.4(3) . . ?
C00J C00U C01H 119.9(4) . . ?
C01H C00U C017 131.5(4) . . ?
C00Y C00V C00H 123.3(4) . . ?
C00L C00W C00X 120.2(4) . . ?
C00K C00X C00W 118.0(4) . . ?
C00V C00Y C003 118.6(4) . . ?
C014 C00Z C016 119.7(4) . . ?
C00I C010 C012 118.9(4) . . ?
C01C C011 C015 118.2(4) . . ?
C00R C012 C010 119.4(4) . . ?
C01E C013 C00T 118.1(4) . . ?
C00E C014 C00Z 119.8(4) . . ?
C011 C015 C009 125.1(3) . . ?
C017 C015 C009 112.3(3) . . ?
C017 C015 C011 122.5(4) . . ?
C00M C016 C00Z 120.6(4) . . ?
C015 C017 C00U 108.0(4) . . ?
C015 C017 C01F 120.4(4) . . ?
C01F C017 C00U 131.6(4) . . ?
C00O C018 C00R 118.5(4) . . ?
C01D C019 C00Q 119.1(4) . . ?
C00S C01A C01E 117.1(5) . . ?
C00N C01B C01H 122.1(4) . . ?
C011 C01C C01I 119.5(4) . . ?
C019 C01D C00B 122.0(4) . . ?
C013 C01E C01A 123.5(4) . . ?
C017 C01F C01I 118.5(5) . . ?
C01B C01H C00U 119.3(4) . . ?
C01F C01I C01C 120.8(5) . . ?

loop_
_geom_bond_atom_site_label_1
_geom_bond_atom_site_label_2
_geom_bond_distance
_geom_bond_site_symmetry_2
_geom_bond_publ_flag
C003 C006 1.405(5) . ?
C003 C00E 1.478(5) . ?
C003 C00Y 1.414(5) . ?
C005 C008 1.386(4) . ?
C005 C00D 1.542(4) . ?
C005 C00Q 1.385(6) . ?
C006 C00A 1.397(5) . ?
C006 C00D 1.499(5) . ?
C007 C00D 1.537(5) . ?
C007 C00E 1.380(5) . ?
C007 C00M 1.380(5) . ?
C008 C00B 1.399(5) . ?
C009 C00C 1.540(5) . ?
C009 C00J 1.525(4) . ?
C009 C00O 1.530(5) . ?
C009 C015 1.532(5) . ?
C00A C00H 1.413(5) . ?
C00B C00N 1.510(5) . ?
C00B C01D 1.406(6) . ?
C00C C00G 1.394(5) . ?
C00C C00K 1.386(6) . ?
C00D C00F 1.529(5) . ?
C00E C014 1.371(6) . ?
C00F C00S 1.413(5) . ?
C00F C00T 1.377(5) . ?
C00G C00L 1.413(6) . ?
C00H C00H 1.431(8) 3_656 ?
C00H C00V 1.412(6) . ?
C00I C00K 1.518(6) . ?
C00I C00O 1.381(6) . ?
C00I C010 1.384(6) . ?
C00J C00P 1.367(5) . ?
C00J C00U 1.387(5) . ?
C00K C00X 1.385(6) . ?
C00L C00L 1.555(8) 3_656 ?
C00L C00W 1.336(6) . ?
C00M C016 1.382(6) . ?
C00N C00P 1.427(5) . ?
C00N C01B 1.367(6) . ?
C00O C018 1.353(6) . ?
C00Q C00S 1.477(5) . ?
C00Q C019 1.393(6) . ?
C00R C012 1.365(7) . ?
C00R C018 1.393(6) . ?
C00S C01A 1.390(6) . ?
C00T C013 1.402(6) . ?
C00U C017 1.492(5) . ?
C00U C01H 1.387(6) . ?
C00V C00Y 1.345(6) . ?
C00W C00X 1.416(6) . ?
C00Z C014 1.386(6) . ?
C00Z C016 1.412(6) . ?
C010 C012 1.401(7) . ?
C011 C015 1.397(5) . ?
C011 C01C 1.362(7) . ?
C013 C01E 1.382(7) . ?
C015 C017 1.354(6) . ?
C017 C01F 1.373(7) . ?
C019 C01D 1.376(6) . ?
C01A C01E 1.395(6) . ?
C01B C01H 1.385(6) . ?
C01C C01I 1.420(8) . ?
C01F C01I 1.389(7) . ?

loop_
_smtbx_masks_void_nr
_smtbx_masks_void_average_x
_smtbx_masks_void_average_y
_smtbx_masks_void_average_z
_smtbx_masks_void_volume
_smtbx_masks_void_count_electrons
_smtbx_masks_void_content
1 -0.491 0.000 -0.428 1886.9 580.1 ?
2 -0.511 0.500 -0.112 1886.9 580.1 ?
